data_7250273
loop_
_publ_author_name
'Li, Xianda'
'Shao, Zhongping'
'Shan, Haozhe'
'Liu, Li'

_publ_section_title
;
 Evolution process of humins derived from cellulose by a humin extraction
 approach
;
_journal_issue 18
_journal_name_full 'Green Chemistry'
_journal_page_first 5322
_journal_page_last 5331
_journal_paper_doi 10.1039/D5GC00654F
_journal_volume 27
_journal_year 2025
_chemical_absolute_configuration ad
_chemical_formula_moiety 'C6 H10 O5'
_chemical_formula_sum 'C6 H10 O5'
_chemical_formula_weight 162.14
_space_group_crystal_system orthorhombic
_space_group_IT_number 19
_space_group_name_Hall 'P 2ac 2ab'
_space_group_name_H-M_alt 'P 21 21 21'
_atom_sites_solution_hydrogens geom
_atom_sites_solution_primary dual
_audit_creation_date 2024-07-10
_audit_creation_method
;
Olex2 1.5
(compiled 2022.04.07 svn.rca3783a0 for OlexSys, GUI svn.r6498)
;
_audit_update_record
;
2024-12-12 deposited with the CCDC.	2025-04-08 downloaded from the CCDC.
;
_cell_angle_alpha 90
_cell_angle_beta 90
_cell_angle_gamma 90
_cell_formula_units_Z 4
_cell_length_a 6.66170(10)
_cell_length_b 7.5013(2)
_cell_length_c 13.2780(3)
_cell_measurement_reflns_used 7619
_cell_measurement_temperature 223.00
_cell_measurement_theta_max 68.232
_cell_measurement_theta_min 6.668
_cell_volume 663.52(3)
_computing_cell_refinement 'SAINT V8.40B (?, 2016)'
_computing_data_reduction 'SAINT V8.40B (?, 2016)'
_computing_molecular_graphics 'Olex2 1.5 (Dolomanov et al., 2009)'
_computing_publication_material 'Olex2 1.5 (Dolomanov et al., 2009)'
_computing_structure_refinement 'XL  (Sheldrick, 2008)'
_computing_structure_solution 'SHELXT 2018/2 (Sheldrick, 2018)'
_diffrn_ambient_temperature 223.00
_diffrn_measured_fraction_theta_full 0.997
_diffrn_measured_fraction_theta_max 0.997
_diffrn_measurement_device_type 'Bruker D8 VENTURE'
_diffrn_measurement_method '\f and \w scans'
_diffrn_radiation_type CuK\a
_diffrn_radiation_wavelength 1.54178
_diffrn_reflns_av_R_equivalents 0.0403
_diffrn_reflns_av_unetI/netI 0.0232
_diffrn_reflns_Laue_measured_fraction_full 0.997
_diffrn_reflns_Laue_measured_fraction_max 0.997
_diffrn_reflns_limit_h_max 8
_diffrn_reflns_limit_h_min -8
_diffrn_reflns_limit_k_max 8
_diffrn_reflns_limit_k_min -9
_diffrn_reflns_limit_l_max 16
_diffrn_reflns_limit_l_min -15
_diffrn_reflns_number 10758
_diffrn_reflns_point_group_measured_fraction_full 0.998
_diffrn_reflns_point_group_measured_fraction_max 0.998
_diffrn_reflns_theta_full 67.679
_diffrn_reflns_theta_max 68.268
_diffrn_reflns_theta_min 6.668
_diffrn_source_current 1.1
_diffrn_source_power 0.05500000000000001
_diffrn_source_voltage 50.0
_diffrn_standards_number 0
_exptl_absorpt_coefficient_mu 1.245
_exptl_absorpt_correction_T_max 0.7531
_exptl_absorpt_correction_T_min 0.6255
_exptl_absorpt_correction_type multi-scan
_exptl_absorpt_process_details
;
SADABS-2016/2 (Bruker,2016/2) was used for absorption correction.
wR2(int) was 0.1562 before and 0.0566 after correction.
The Ratio of minimum to maximum transmission is 0.8306.
The \l/2 correction factor is Not present.
;
_exptl_crystal_colour colourless
_exptl_crystal_colour_primary colourless
_exptl_crystal_density_diffrn 1.623
_exptl_crystal_description block
_exptl_crystal_F_000 344
_exptl_crystal_size_max 0.13
_exptl_crystal_size_mid 0.12
_exptl_crystal_size_min 0.11
_refine_diff_density_max 0.196
_refine_diff_density_min -0.161
_refine_diff_density_rms 0.036
_refine_ls_abs_structure_details
;
 Flack x determined using 467 quotients [(I+)-(I-)]/[(I+)+(I-)]
 (Parsons, Flack and Wagner, Acta Cryst. B69 (2013) 249-259).
;
_refine_ls_abs_structure_Flack 0.05(6)
_refine_ls_extinction_method none
_refine_ls_goodness_of_fit_ref 1.087
_refine_ls_hydrogen_treatment constr
_refine_ls_matrix_type full
_refine_ls_number_parameters 103
_refine_ls_number_reflns 1200
_refine_ls_number_restraints 0
_refine_ls_restrained_S_all 1.087
_refine_ls_R_factor_all 0.0234
_refine_ls_R_factor_gt 0.0230
_refine_ls_shift/su_max 0.001
_refine_ls_shift/su_mean 0.000
_refine_ls_structure_factor_coef Fsqd
_refine_ls_weighting_details 'w=1/[\s^2^(Fo^2^)+(0.0298P)^2^+0.1404P] where P=(Fo^2^+2Fc^2^)/3'
_refine_ls_weighting_scheme calc
_refine_ls_wR_factor_gt 0.0579
_refine_ls_wR_factor_ref 0.0583
_reflns_Friedel_coverage 0.655
_reflns_Friedel_fraction_full 1.000
_reflns_Friedel_fraction_max 1.000
_reflns_number_gt 1176
_reflns_number_total 1200
_reflns_threshold_expression 'I > 2\s(I)'
_cod_data_source_file d5gc00654f2.cif
_cod_data_source_block cu_2225_0m
_cod_depositor_comments 'Adding full bibliography for 7250273.cif.'
_cod_database_code 7250273
_shelx_shelxl_version_number 2018/3
_shelx_space_group_comment
;
The symmetry employed for this shelxl refinement is uniquely defined
by the following loop, which should always be used as a source of
symmetry information in preference to the above space-group names.
They are only intended as comments.
;
_shelx_estimated_absorpt_t_max 0.875
_shelx_estimated_absorpt_t_min 0.855
_olex2_refinement_description
;
1. Fixed Uiso
 At 1.2 times of:
  All C(H) groups, All C(H,H) groups
 At 1.5 times of:
  All O(H) groups
2.a Ternary CH refined with riding coordinates:
 C1(H1A), C2(H2A), C3(H3), C5(H5A), C6(H6)
2.b Secondary CH2 refined with riding coordinates:
 C4(H4A,H4B)
2.c Idealised tetrahedral OH refined as rotating group:
 O1(H1), O2(H2), O5(H5)
;
_olex2_submission_special_instructions 'No special instructions were received'

loop_
_space_group_symop_operation_xyz
'x, y, z'
'-x+1/2, -y, z+1/2'
'-x, y+1/2, -z+1/2'
'x+1/2, -y+1/2, -z'

loop_
_atom_site_label
_atom_site_type_symbol
_atom_site_fract_x
_atom_site_fract_y
_atom_site_fract_z
_atom_site_U_iso_or_equiv
_atom_site_adp_type
_atom_site_occupancy
_atom_site_site_symmetry_order
_atom_site_calc_flag
_atom_site_refinement_flags_posn
_atom_site_refinement_flags_adp
_atom_site_refinement_flags_occupancy
_atom_site_disorder_assembly
_atom_site_disorder_group
O1 O 0.7757(2) 0.77126(16) 0.60132(9) 0.0243(3) Uani 1 1 d . . . . .
H1 H 0.796578 0.850985 0.559257 0.036 Uiso 1 1 calc R U . . .
C1 C 0.6763(2) 0.6250(2) 0.55373(12) 0.0169(4) Uani 1 1 d . . . . .
H1A H 0.628179 0.664108 0.486729 0.020 Uiso 1 1 calc R U . . .
O2 O 0.33346(17) 0.50268(16) 0.55987(9) 0.0216(3) Uani 1 1 d . . . . .
H2 H 0.346643 0.392879 0.555879 0.032 Uiso 1 1 calc R U . . .
C2 C 0.4931(2) 0.5750(2) 0.61882(12) 0.0174(4) Uani 1 1 d . . . . .
H2A H 0.443254 0.685277 0.651281 0.021 Uiso 1 1 calc R U . . .
O3 O 0.70214(18) 0.51789(19) 0.76531(9) 0.0267(3) Uani 1 1 d . . . . .
C3 C 0.5493(3) 0.4440(3) 0.70181(13) 0.0216(4) Uani 1 1 d . . . . .
H3 H 0.429431 0.412298 0.742091 0.026 Uiso 1 1 calc R U . . .
O4 O 0.63501(18) 0.29017(16) 0.65907(9) 0.0220(3) Uani 1 1 d . . . . .
C4 C 0.8927(3) 0.4557(3) 0.72670(13) 0.0253(4) Uani 1 1 d . . . . .
H4A H 0.960692 0.378991 0.775718 0.030 Uiso 1 1 calc R U . . .
H4B H 0.980750 0.555943 0.709713 0.030 Uiso 1 1 calc R U . . .
O5 O 0.7548(2) 0.35466(16) 0.45938(9) 0.0217(3) Uani 1 1 d . . . . .
H5 H 0.793674 0.395385 0.404630 0.033 Uiso 1 1 calc R U . . .
C5 C 0.8340(2) 0.3512(2) 0.63279(13) 0.0201(4) Uani 1 1 d . . . . .
H5A H 0.925870 0.249241 0.622032 0.024 Uiso 1 1 calc R U . . .
C6 C 0.8225(2) 0.4675(2) 0.53931(12) 0.0178(4) Uani 1 1 d . . . . .
H6 H 0.957887 0.513855 0.523088 0.021 Uiso 1 1 calc R U . . .

loop_
_atom_site_aniso_label
_atom_site_aniso_U_11
_atom_site_aniso_U_22
_atom_site_aniso_U_33
_atom_site_aniso_U_23
_atom_site_aniso_U_13
_atom_site_aniso_U_12
O1 0.0289(7) 0.0197(6) 0.0243(6) 0.0003(5) -0.0027(5) -0.0084(5)
C1 0.0176(8) 0.0170(8) 0.0160(7) 0.0016(6) -0.0022(7) -0.0025(7)
O2 0.0164(6) 0.0184(6) 0.0301(6) 0.0017(5) -0.0049(5) -0.0009(5)
C2 0.0149(8) 0.0189(8) 0.0184(8) -0.0019(7) -0.0002(7) 0.0012(6)
O3 0.0267(7) 0.0377(7) 0.0159(6) -0.0047(5) -0.0022(5) 0.0062(6)
C3 0.0203(8) 0.0274(10) 0.0172(8) 0.0024(7) 0.0031(7) 0.0011(7)
O4 0.0230(6) 0.0206(6) 0.0223(6) 0.0046(5) 0.0014(5) -0.0005(5)
C4 0.0239(10) 0.0323(10) 0.0199(8) 0.0002(8) -0.0049(7) 0.0054(8)
O5 0.0267(6) 0.0229(6) 0.0156(6) -0.0015(5) 0.0025(5) 0.0014(5)
C5 0.0172(8) 0.0237(8) 0.0194(8) 0.0006(7) -0.0016(7) 0.0048(7)
C6 0.0140(8) 0.0234(8) 0.0159(7) -0.0007(7) 0.0002(6) -0.0008(7)

loop_
_atom_type_symbol
_atom_type_description
_atom_type_scat_dispersion_real
_atom_type_scat_dispersion_imag
_atom_type_scat_source
C C 0.0181 0.0091 'International Tables Vol C Tables 4.2.6.8 and 6.1.1.4'
H H 0.0000 0.0000 'International Tables Vol C Tables 4.2.6.8 and 6.1.1.4'
O O 0.0492 0.0322 'International Tables Vol C Tables 4.2.6.8 and 6.1.1.4'

loop_
_geom_angle_atom_site_label_1
_geom_angle_atom_site_label_2
_geom_angle_atom_site_label_3
_geom_angle
_geom_angle_site_symmetry_1
_geom_angle_site_symmetry_3
_geom_angle_publ_flag
C1 O1 H1 109.5 . . ?
O1 C1 H1A 108.6 . . ?
O1 C1 C2 107.80(13) . . ?
O1 C1 C6 110.47(13) . . ?
C2 C1 H1A 108.6 . . ?
C2 C1 C6 112.54(13) . . ?
C6 C1 H1A 108.6 . . ?
C2 O2 H2 109.5 . . ?
C1 C2 H2A 107.8 . . ?
O2 C2 C1 112.00(13) . . ?
O2 C2 H2A 107.8 . . ?
O2 C2 C3 109.54(14) . . ?
C3 C2 C1 111.59(14) . . ?
C3 C2 H2A 107.8 . . ?
C3 O3 C4 106.88(13) . . ?
C2 C3 H3 110.4 . . ?
O3 C3 C2 110.54(15) . . ?
O3 C3 H3 110.4 . . ?
O4 C3 C2 109.70(14) . . ?
O4 C3 O3 105.42(14) . . ?
O4 C3 H3 110.4 . . ?
C3 O4 C5 102.11(13) . . ?
O3 C4 H4A 111.1 . . ?
O3 C4 H4B 111.1 . . ?
O3 C4 C5 103.35(14) . . ?
H4A C4 H4B 109.1 . . ?
C5 C4 H4A 111.1 . . ?
C5 C4 H4B 111.1 . . ?
C6 O5 H5 109.5 . . ?
O4 C5 C4 101.57(14) . . ?
O4 C5 H5A 110.9 . . ?
O4 C5 C6 109.46(13) . . ?
C4 C5 H5A 110.9 . . ?
C6 C5 C4 112.70(14) . . ?
C6 C5 H5A 110.9 . . ?
C1 C6 H6 109.5 . . ?
O5 C6 C1 110.23(13) . . ?
O5 C6 C5 106.38(13) . . ?
O5 C6 H6 109.5 . . ?
C5 C6 C1 111.72(13) . . ?
C5 C6 H6 109.5 . . ?

loop_
_geom_bond_atom_site_label_1
_geom_bond_atom_site_label_2
_geom_bond_distance
_geom_bond_site_symmetry_2
_geom_bond_publ_flag
O1 H1 0.8300 . ?
O1 C1 1.4290(19) . ?
C1 H1A 0.9900 . ?
C1 C2 1.542(2) . ?
C1 C6 1.543(2) . ?
O2 H2 0.8300 . ?
O2 C2 1.428(2) . ?
C2 H2A 0.9900 . ?
C2 C3 1.523(2) . ?
O3 C3 1.434(2) . ?
O3 C4 1.446(2) . ?
C3 H3 0.9900 . ?
C3 O4 1.407(2) . ?
O4 C5 1.445(2) . ?
C4 H4A 0.9800 . ?
C4 H4B 0.9800 . ?
C4 C5 1.524(2) . ?
O5 H5 0.8300 . ?
O5 C6 1.431(2) . ?
C5 H5A 0.9900 . ?
C5 C6 1.519(2) . ?
C6 H6 0.9900 . ?

loop_
_geom_torsion_atom_site_label_1
_geom_torsion_atom_site_label_2
_geom_torsion_atom_site_label_3
_geom_torsion_atom_site_label_4
_geom_torsion
_geom_torsion_site_symmetry_1
_geom_torsion_site_symmetry_2
_geom_torsion_site_symmetry_3
_geom_torsion_site_symmetry_4
_geom_torsion_publ_flag
O1 C1 C2 O2 150.08(13) . . . . ?
O1 C1 C2 C3 -86.70(16) . . . . ?
O1 C1 C6 O5 -156.76(13) . . . . ?
O1 C1 C6 C5 85.19(16) . . . . ?
C1 C2 C3 O3 58.45(18) . . . . ?
C1 C2 C3 O4 -57.37(18) . . . . ?
O2 C2 C3 O3 -176.93(13) . . . . ?
O2 C2 C3 O4 67.24(17) . . . . ?
C2 C1 C6 O5 82.69(16) . . . . ?
C2 C1 C6 C5 -35.36(19) . . . . ?
C2 C3 O4 C5 75.89(16) . . . . ?
O3 C3 O4 C5 -43.14(15) . . . . ?
O3 C4 C5 O4 -28.86(16) . . . . ?
O3 C4 C5 C6 88.16(17) . . . . ?
C3 O3 C4 C5 3.47(17) . . . . ?
C3 O4 C5 C4 43.92(15) . . . . ?
C3 O4 C5 C6 -75.43(15) . . . . ?
O4 C5 C6 C1 55.99(18) . . . . ?
O4 C5 C6 O5 -64.34(16) . . . . ?
C4 O3 C3 C2 -94.18(16) . . . . ?
C4 O3 C3 O4 24.29(17) . . . . ?
C4 C5 C6 C1 -56.25(19) . . . . ?
C4 C5 C6 O5 -176.58(13) . . . . ?
C6 C1 C2 O2 -87.85(16) . . . . ?
C6 C1 C2 C3 35.37(18) . . . . ?
